data_1518859
loop_
_publ_author_name
'Elizabeth G. Corkum'
'Ruiyao Wang'
'Manuel A.S. Aquino'

_publ_section_title
;
 Compromising the metal-metal bond in diruthenium(II,III) tetraacetate:
 Reaction of [Ru2(mu-O2CMe)4(MeOH)2]+ with phosphines to form
 'Ru(mu-O2CMe)2(mu-OMe)2Ru' cores
;
_journal_name_full 'Inorganica Chimica Acta'
_journal_page_first 202
_journal_page_last 209
_journal_volume 424
_journal_year 2015
_chemical_formula_sum 'C48.5 H82 O12.5 P2 Ru2'
_chemical_formula_weight 1129.22
_space_group_IT_number 2
_symmetry_cell_setting triclinic
_symmetry_space_group_name_Hall '-P 1'
_symmetry_space_group_name_H-M 'P -1'
_atom_sites_solution_hydrogens geom
_atom_sites_solution_primary direct
_atom_sites_solution_secondary difmap
_cell_angle_alpha 89.3340(10)
_cell_angle_beta 70.1560(10)
_cell_angle_gamma 66.5440(10)
_cell_formula_units_Z 1
_cell_length_a 9.8150(2)
_cell_length_b 12.0513(2)
_cell_length_c 13.7589(2)
_cell_measurement_reflns_used 6370
_cell_measurement_temperature 180(2)
_cell_measurement_theta_max 27.12
_cell_measurement_theta_min 3.18
_cell_volume 1389.86(4)
_computing_cell_refinement 'Bruker SMART'
_computing_data_collection 'Bruker SMART'
_computing_data_reduction 'Bruker SAINT'
_computing_molecular_graphics 'Bruker SHELXTL'
_computing_publication_material 'Bruker SHELXTL'
_computing_structure_refinement 'SHELXL-97 (Sheldrick, 1997)'
_computing_structure_solution 'SHELXS-97 (Sheldrick, 1990)'
_diffrn_ambient_temperature 180(2)
_diffrn_measured_fraction_theta_full 0.994
_diffrn_measured_fraction_theta_max 0.994
_diffrn_measurement_device_type 'CCD area detector'
_diffrn_measurement_method 'phi and omega scans'
_diffrn_radiation_monochromator graphite
_diffrn_radiation_source 'fine-focus sealed tube'
_diffrn_radiation_type MoK\a
_diffrn_radiation_wavelength 0.71073
_diffrn_reflns_av_R_equivalents 0.0198
_diffrn_reflns_av_sigmaI/netI 0.0293
_diffrn_reflns_limit_h_max 12
_diffrn_reflns_limit_h_min -12
_diffrn_reflns_limit_k_max 14
_diffrn_reflns_limit_k_min -14
_diffrn_reflns_limit_l_max 16
_diffrn_reflns_limit_l_min -16
_diffrn_reflns_number 11515
_diffrn_reflns_theta_full 26.00
_diffrn_reflns_theta_max 26.00
_diffrn_reflns_theta_min 1.59
_exptl_absorpt_coefficient_mu 0.656
_exptl_absorpt_correction_T_max 0.8888
_exptl_absorpt_correction_T_min 0.8756
_exptl_absorpt_correction_type multi-scan
_exptl_crystal_colour brown
_exptl_crystal_density_diffrn 1.349
_exptl_crystal_density_method 'not measured'
_exptl_crystal_description block
_exptl_crystal_F_000 591
_exptl_crystal_size_max 0.21
_exptl_crystal_size_mid 0.19
_exptl_crystal_size_min 0.18
_refine_diff_density_max 1.173
_refine_diff_density_min -1.064
_refine_diff_density_rms 0.093
_refine_ls_extinction_method none
_refine_ls_goodness_of_fit_ref 1.044
_refine_ls_hydrogen_treatment constr
_refine_ls_matrix_type full
_refine_ls_number_parameters 336
_refine_ls_number_reflns 5414
_refine_ls_number_restraints 21
_refine_ls_restrained_S_all 1.050
_refine_ls_R_factor_all 0.0489
_refine_ls_R_factor_gt 0.0430
_refine_ls_shift/su_max 0.001
_refine_ls_shift/su_mean 0.000
_refine_ls_structure_factor_coef Fsqd
_refine_ls_weighting_details 'calc w=1/[\s^2^(Fo^2^)+(0.0677P)^2^+2.2570P] where P=(Fo^2^+2Fc^2^)/3'
_refine_ls_weighting_scheme calc
_refine_ls_wR_factor_gt 0.1138
_refine_ls_wR_factor_ref 0.1198
_reflns_number_gt 4866
_reflns_number_total 5414
_reflns_threshold_expression >2sigma(I)
_cod_data_source_file ICA-2015424-202-209-4.cif
_cod_data_source_block ma13
_cod_depositor_comments
;
The following automatic conversions were performed:

'_symmetry_cell_setting' value 'Triclinic' changed to 'triclinic'
according to the built-in table from CIF Core dictionary named
'cif_core.dic' version 2.4.1 from 2010-06-29.

Automatic conversion script
Id: cif_fix_values 2827 2014-09-09 07:05:25Z andrius 
;
_cod_original_sg_symbol_H-M P-1
_cod_original_formula_sum 'C48.50 H82 O12.50 P2 Ru2'
_cod_database_code 1518859

loop_
_symmetry_equiv_pos_as_xyz
'x, y, z'
'-x, -y, -z'

loop_
_atom_site_label
_atom_site_type_symbol
_atom_site_fract_x
_atom_site_fract_y
_atom_site_fract_z
_atom_site_U_iso_or_equiv
_atom_site_adp_type
_atom_site_occupancy
_atom_site_symmetry_multiplicity
_atom_site_calc_flag
_atom_site_refinement_flags
_atom_site_disorder_assembly
_atom_site_disorder_group
Ru1 Ru 0.07296(3) 0.97032(2) 0.903282(19) 0.02725(11) Uani 1 1 d . . .
P1 P 0.31329(12) 0.81933(10) 0.77525(8) 0.0448(3) Uani 1 1 d D . .
O1 O 0.0300(3) 1.0237(2) 0.77181(19) 0.0376(6) Uani 1 1 d . . .
O2A O -0.051(7) 1.214(3) 0.811(3) 0.074(3) Uani 0.15(3) 1 d PD A 1
O2B O -0.023(4) 1.2286(17) 0.782(3) 0.074(3) Uani 0.49(5) 1 d PD A 2
O2C O 0.025(5) 1.2071(19) 0.783(3) 0.074(3) Uani 0.36(4) 1 d PD A 3
O3 O -0.0536(3) 0.8646(2) 0.91268(19) 0.0359(6) Uani 1 1 d . . .
O4 O -0.1807(3) 0.9160(3) 1.0878(2) 0.0401(6) Uani 1 1 d . . .
O5 O -0.1345(3) 1.1171(2) 0.98361(19) 0.0347(6) Uani 1 1 d . . .
C1 C 0.0095(6) 1.1267(5) 0.7376(4) 0.0547(12) Uani 1 1 d D A .
C2A C 0.022(10) 1.101(5) 0.625(3) 0.078(4) Uani 0.27(7) 1 d PD A 1
H2AA H -0.0282 1.1786 0.6014 0.117 Uiso 0.27(7) 1 calc PR A 1
H2AB H -0.0319 1.0489 0.6230 0.117 Uiso 0.27(7) 1 calc PR A 1
H2AC H 0.1348 1.0600 0.5801 0.117 Uiso 0.27(7) 1 calc PR A 1
C2B C -0.001(3) 1.134(3) 0.6298(10) 0.078(4) Uani 0.73(7) 1 d PD A 2
H2BA H 0.0500 1.0517 0.5908 0.117 Uiso 0.73(7) 1 calc PR A 2
H2BB H 0.0537 1.1832 0.5922 0.117 Uiso 0.73(7) 1 calc PR A 2
H2BC H -0.1132 1.1724 0.6368 0.117 Uiso 0.73(7) 1 calc PR A 2
C3 C -0.1468(5) 0.8583(4) 1.0007(3) 0.0423(9) Uani 1 1 d . B .
C4 C -0.2285(9) 0.7761(6) 1.0008(4) 0.0790(19) Uani 1 1 d . . .
H4A H -0.2547 0.7477 1.0689 0.118 Uiso 1 1 calc R B .
H4B H -0.1575 0.7056 0.9462 0.118 Uiso 1 1 calc R . .
H4C H -0.3268 0.8213 0.9874 0.118 Uiso 1 1 calc R . .
C5 C -0.2735(5) 1.1386(4) 0.9598(4) 0.0554(12) Uani 1 1 d . B .
H5A H -0.3627 1.2128 1.0036 0.083 Uiso 1 1 calc R . .
H5B H -0.3013 1.0688 0.9733 0.083 Uiso 1 1 calc R . .
H5C H -0.2516 1.1490 0.8861 0.083 Uiso 1 1 calc R . .
C6A C 0.3916(11) 0.6699(4) 0.8208(6) 0.0815(14) Uani 0.557(9) 1 d PGD B 1
C7A C 0.2618(11) 0.6366(6) 0.8849(6) 0.0815(14) Uani 0.557(9) 1 d PG B 1
H7AA H 0.1525 0.6907 0.9035 0.098 Uiso 0.557(9) 1 calc PR B 1
C8A C 0.3135(12) 0.5122(6) 0.9189(6) 0.0815(14) Uani 0.557(9) 1 d PG B 1
H8AA H 0.2372 0.4902 0.9685 0.098 Uiso 0.557(9) 1 calc PR B 1
C9A C 0.4860(11) 0.4225(6) 0.8744(6) 0.0815(14) Uani 0.557(9) 1 d PG B 1
H9AA H 0.5186 0.3439 0.8958 0.098 Uiso 0.557(9) 1 calc PR B 1
C10A C 0.6068(9) 0.4572(7) 0.7959(5) 0.0815(14) Uani 0.557(9) 1 d PG B 1
H10A H 0.7157 0.4006 0.7678 0.098 Uiso 0.557(9) 1 calc PR B 1
C11A C 0.5551(11) 0.5817(6) 0.7619(5) 0.0815(14) Uani 0.557(9) 1 d PG B 1
H11A H 0.6250 0.6019 0.7052 0.098 Uiso 0.557(9) 1 calc PR B 1
C6B C 0.4108(14) 0.6701(5) 0.8128(7) 0.0815(14) Uani 0.443(9) 1 d PGD B 2
C7B C 0.3287(12) 0.6149(8) 0.8733(8) 0.0815(14) Uani 0.443(9) 1 d PG B 2
H7BA H 0.2156 0.6549 0.9025 0.098 Uiso 0.443(9) 1 calc PR B 2
C8B C 0.4039(14) 0.5042(8) 0.8931(8) 0.0815(14) Uani 0.443(9) 1 d PG B 2
H8BA H 0.3448 0.4645 0.9366 0.098 Uiso 0.443(9) 1 calc PR B 2
C9B C 0.5611(13) 0.4487(8) 0.8524(7) 0.0815(14) Uani 0.443(9) 1 d PG B 2
H9BA H 0.6152 0.3690 0.8666 0.098 Uiso 0.443(9) 1 calc PR B 2
C10B C 0.6432(11) 0.5039(10) 0.7919(6) 0.0815(14) Uani 0.443(9) 1 d PG B 2
H10B H 0.7564 0.4639 0.7627 0.098 Uiso 0.443(9) 1 calc PR B 2
C11B C 0.5681(14) 0.6146(8) 0.7721(6) 0.0815(14) Uani 0.443(9) 1 d PG B 2
H11B H 0.6272 0.6544 0.7286 0.098 Uiso 0.443(9) 1 calc PR B 2
C12 C 0.2817(5) 0.7785(5) 0.6580(3) 0.0555(12) Uani 1 1 d D B .
H12A H 0.2395 0.8599 0.6344 0.067 Uiso 1 1 calc R C 1
C13 C 0.4258(6) 0.7088(6) 0.5658(4) 0.0735(17) Uani 1 1 d . . .
H13A H 0.4900 0.6315 0.5855 0.088 Uiso 1 1 calc R B .
H13B H 0.4908 0.7564 0.5458 0.088 Uiso 1 1 calc R . .
C14 C 0.3940(7) 0.6791(6) 0.4734(4) 0.0798(19) Uani 1 1 d . B .
H14A H 0.3679 0.7524 0.4378 0.096 Uiso 1 1 calc R . .
H14B H 0.4932 0.6139 0.4241 0.096 Uiso 1 1 calc R . .
C15 C 0.2690(8) 0.6403(6) 0.4949(4) 0.081(2) Uani 1 1 d . . .
H15A H 0.3109 0.5533 0.5050 0.098 Uiso 1 1 calc R B .
H15B H 0.2386 0.6453 0.4327 0.098 Uiso 1 1 calc R . .
C16 C 0.1241(7) 0.7092(5) 0.5864(4) 0.0663(14) Uani 1 1 d D B .
H16A H 0.0621 0.6594 0.6066 0.080 Uiso 1 1 calc R D 1
H16B H 0.0581 0.7845 0.5652 0.080 Uiso 1 1 calc R D 1
C17A C 0.1489(16) 0.7450(14) 0.6804(7) 0.053(3) Uani 0.70 1 d PD B 1
H17A H 0.0503 0.8150 0.7245 0.064 Uiso 0.70 1 calc PR B 1
H17B H 0.1660 0.6760 0.7214 0.064 Uiso 0.70 1 calc PR B 1
C17B C 0.170(5) 0.721(4) 0.6767(18) 0.053(3) Uani 0.30 1 d PD B 2
H17C H 0.0727 0.7702 0.7373 0.064 Uiso 0.30 1 calc PR B 2
H17D H 0.2195 0.6389 0.6953 0.064 Uiso 0.30 1 calc PR B 2
C18A C 0.4952(19) 0.849(3) 0.7225(19) 0.050(5) Uani 0.46(4) 1 d PD B 1
H18A H 0.5804 0.7790 0.6677 0.060 Uiso 0.46(4) 1 calc PR B 1
C19A C 0.554(3) 0.860(2) 0.8069(19) 0.043(4) Uani 0.46(4) 1 d P B 1
H19A H 0.5836 0.7831 0.8378 0.051 Uiso 0.46(4) 1 calc PR B 1
H19B H 0.4719 0.9279 0.8627 0.051 Uiso 0.46(4) 1 calc PR B 1
C20A C 0.699(3) 0.885(3) 0.7509(18) 0.064(5) Uani 0.46(4) 1 d P B 1
H20A H 0.7428 0.8981 0.8026 0.077 Uiso 0.46(4) 1 calc PR B 1
H20B H 0.7820 0.8122 0.7001 0.077 Uiso 0.46(4) 1 calc PR B 1
C21A C 0.664(3) 0.995(3) 0.6938(19) 0.074(6) Uani 0.46(4) 1 d P B 1
H21A H 0.7635 1.0046 0.6573 0.089 Uiso 0.46(4) 1 calc PR B 1
H21B H 0.5878 1.0694 0.7446 0.089 Uiso 0.46(4) 1 calc PR B 1
C22A C 0.592(3) 0.979(3) 0.6143(13) 0.066(5) Uani 0.46(4) 1 d P B 1
H22A H 0.5662 1.0518 0.5787 0.080 Uiso 0.46(4) 1 calc PR B 1
H22B H 0.6707 0.9068 0.5609 0.080 Uiso 0.46(4) 1 calc PR B 1
C23A C 0.441(3) 0.960(2) 0.6720(16) 0.042(4) Uani 0.46(4) 1 d P B 1
H23A H 0.3613 1.0315 0.7251 0.050 Uiso 0.46(4) 1 calc PR B 1
H23B H 0.3935 0.9474 0.6226 0.050 Uiso 0.46(4) 1 calc PR B 1
C18B C 0.4617(19) 0.8842(18) 0.7196(13) 0.063(7) Uani 0.54(4) 1 d PD B 2
H18B H 0.5503 0.8217 0.6604 0.076 Uiso 0.54(4) 1 calc PR B 2
C19B C 0.544(2) 0.907(2) 0.7974(14) 0.053(5) Uani 0.54(4) 1 d P B 2
H19C H 0.4610 0.9686 0.8579 0.064 Uiso 0.54(4) 1 calc PR B 2
H19D H 0.5917 0.8300 0.8241 0.064 Uiso 0.54(4) 1 calc PR B 2
C20B C 0.676(2) 0.952(3) 0.7438(17) 0.079(7) Uani 0.54(4) 1 d P B 2
H20C H 0.7216 0.9635 0.7948 0.095 Uiso 0.54(4) 1 calc PR B 2
H20D H 0.7624 0.8887 0.6857 0.095 Uiso 0.54(4) 1 calc PR B 2
C21B C 0.614(3) 1.069(4) 0.7021(17) 0.094(7) Uani 0.54(4) 1 d P B 2
H21C H 0.7015 1.0937 0.6672 0.113 Uiso 0.54(4) 1 calc PR B 2
H21D H 0.5317 1.1346 0.7603 0.113 Uiso 0.54(4) 1 calc PR B 2
C22B C 0.539(2) 1.053(3) 0.6228(11) 0.078(6) Uani 0.54(4) 1 d P B 2
H22C H 0.4942 1.1318 0.5977 0.094 Uiso 0.54(4) 1 calc PR B 2
H22D H 0.6239 0.9929 0.5618 0.094 Uiso 0.54(4) 1 calc PR B 2
C23B C 0.406(3) 1.009(2) 0.6715(16) 0.055(4) Uani 0.54(4) 1 d P B 2
H23C H 0.3660 0.9967 0.6172 0.066 Uiso 0.54(4) 1 calc PR B 2
H23D H 0.3164 1.0731 0.7273 0.066 Uiso 0.54(4) 1 calc PR B 2
O6 O -0.125(3) 0.604(2) 0.499(2) 0.141(9) Uiso 0.25 1 d PD E 2
C24 C 0.0000 0.5000 0.5000 0.203(17) Uiso 0.50 2 d SPD . 2
C25B C 0.048(3) 1.447(2) 0.8373(19) 0.138(7) Uiso 0.50 1 d PD F 1
O7B O -0.042(5) 1.458(4) 0.783(3) 0.197(15) Uiso 0.25 1 d PD F 1
O7C O -0.022(3) 1.388(2) 0.9015(18) 0.109(6) Uiso 0.25 1 d PD F 1
O7A O 0.131(3) 1.413(2) 0.759(2) 0.231(10) Uiso 0.50 1 d PD G 2
C25A C 0.075(4) 1.388(3) 0.687(2) 0.178(10) Uiso 0.50 1 d PD G 2

loop_
_atom_site_aniso_label
_atom_site_aniso_U_11
_atom_site_aniso_U_22
_atom_site_aniso_U_33
_atom_site_aniso_U_23
_atom_site_aniso_U_13
_atom_site_aniso_U_12
Ru1 0.03072(17) 0.02500(16) 0.01961(16) 0.00021(10) -0.00883(11) -0.00563(11)
P1 0.0326(5) 0.0551(6) 0.0270(5) -0.0128(4) -0.0109(4) 0.0013(5)
O1 0.0458(15) 0.0379(14) 0.0255(12) 0.0077(10) -0.0153(11) -0.0121(12)
O2A 0.104(14) 0.041(4) 0.123(6) 0.049(7) -0.088(10) -0.036(5)
O2B 0.104(14) 0.041(4) 0.123(6) 0.049(7) -0.088(10) -0.036(5)
O2C 0.104(14) 0.041(4) 0.123(6) 0.049(7) -0.088(10) -0.036(5)
O3 0.0493(15) 0.0336(13) 0.0282(13) 0.0033(10) -0.0163(11) -0.0187(12)
O4 0.0507(16) 0.0514(16) 0.0267(13) 0.0081(11) -0.0146(12) -0.0292(14)
O5 0.0373(13) 0.0301(12) 0.0263(12) 0.0000(10) -0.0148(11) -0.0011(10)
C1 0.061(3) 0.059(3) 0.056(3) 0.033(2) -0.032(2) -0.030(2)
C2A 0.090(8) 0.096(13) 0.068(4) 0.060(5) -0.049(4) -0.044(9)
C2B 0.090(8) 0.096(13) 0.068(4) 0.060(5) -0.049(4) -0.044(9)
C3 0.057(2) 0.046(2) 0.038(2) 0.0133(17) -0.0242(19) -0.030(2)
C4 0.130(6) 0.103(5) 0.052(3) 0.023(3) -0.036(3) -0.094(5)
C5 0.049(3) 0.056(3) 0.044(2) -0.002(2) -0.025(2) 0.002(2)
C6A 0.087(3) 0.0484(17) 0.071(2) -0.0176(14) -0.048(2) 0.0250(18)
C7A 0.087(3) 0.0484(17) 0.071(2) -0.0176(14) -0.048(2) 0.0250(18)
C8A 0.087(3) 0.0484(17) 0.071(2) -0.0176(14) -0.048(2) 0.0250(18)
C9A 0.087(3) 0.0484(17) 0.071(2) -0.0176(14) -0.048(2) 0.0250(18)
C10A 0.087(3) 0.0484(17) 0.071(2) -0.0176(14) -0.048(2) 0.0250(18)
C11A 0.087(3) 0.0484(17) 0.071(2) -0.0176(14) -0.048(2) 0.0250(18)
C6B 0.087(3) 0.0484(17) 0.071(2) -0.0176(14) -0.048(2) 0.0250(18)
C7B 0.087(3) 0.0484(17) 0.071(2) -0.0176(14) -0.048(2) 0.0250(18)
C8B 0.087(3) 0.0484(17) 0.071(2) -0.0176(14) -0.048(2) 0.0250(18)
C9B 0.087(3) 0.0484(17) 0.071(2) -0.0176(14) -0.048(2) 0.0250(18)
C10B 0.087(3) 0.0484(17) 0.071(2) -0.0176(14) -0.048(2) 0.0250(18)
C11B 0.087(3) 0.0484(17) 0.071(2) -0.0176(14) -0.048(2) 0.0250(18)
C12 0.049(3) 0.067(3) 0.030(2) -0.018(2) -0.0144(19) -0.004(2)
C13 0.058(3) 0.096(4) 0.034(2) -0.020(3) -0.015(2) -0.001(3)
C14 0.073(4) 0.087(4) 0.044(3) -0.025(3) -0.022(3) 0.001(3)
C15 0.087(4) 0.083(4) 0.049(3) -0.023(3) -0.038(3) 0.001(3)
C16 0.078(4) 0.062(3) 0.049(3) -0.017(2) -0.031(3) -0.013(3)
C17A 0.056(5) 0.045(8) 0.040(3) -0.019(3) -0.022(3) 0.003(6)
C17B 0.056(5) 0.045(8) 0.040(3) -0.019(3) -0.022(3) 0.003(6)
C18A 0.008(6) 0.086(12) 0.038(7) 0.007(7) -0.005(6) -0.003(9)
C19A 0.030(6) 0.053(9) 0.042(7) 0.002(7) -0.012(5) -0.015(8)
C20A 0.056(9) 0.097(13) 0.057(8) 0.011(10) -0.021(6) -0.050(10)
C21A 0.084(13) 0.102(17) 0.063(10) 0.023(12) -0.021(10) -0.073(14)
C22A 0.077(11) 0.083(12) 0.054(7) 0.021(8) -0.018(7) -0.053(10)
C23A 0.038(9) 0.062(11) 0.030(5) 0.019(8) -0.019(6) -0.020(8)
C18B 0.015(5) 0.109(15) 0.027(6) -0.029(8) -0.012(5) 0.016(7)
C19B 0.043(6) 0.079(12) 0.033(5) 0.006(8) -0.020(4) -0.017(9)
C20B 0.049(8) 0.14(2) 0.063(9) 0.010(14) -0.016(7) -0.057(13)
C21B 0.083(12) 0.15(2) 0.090(11) 0.045(14) -0.039(9) -0.088(14)
C22B 0.072(10) 0.129(18) 0.045(6) 0.026(9) -0.011(6) -0.062(11)
C23B 0.046(9) 0.080(12) 0.039(6) 0.023(9) -0.016(6) -0.025(9)

loop_
_atom_type_symbol
_atom_type_description
_atom_type_scat_dispersion_real
_atom_type_scat_dispersion_imag
_atom_type_scat_source
C C 0.0033 0.0016 'International Tables Vol C Tables 4.2.6.8 and 6.1.1.4'
H H 0.0000 0.0000 'International Tables Vol C Tables 4.2.6.8 and 6.1.1.4'
O O 0.0106 0.0060 'International Tables Vol C Tables 4.2.6.8 and 6.1.1.4'
P P 0.1023 0.0942 'International Tables Vol C Tables 4.2.6.8 and 6.1.1.4'
Ru Ru -1.2594 0.8363 'International Tables Vol C Tables 4.2.6.8 and 6.1.1.4'

loop_
_geom_angle_atom_site_label_1
_geom_angle_atom_site_label_2
_geom_angle_atom_site_label_3
_geom_angle
_geom_angle_site_symmetry_1
_geom_angle_site_symmetry_3
O5 Ru1 O1 168.07(10) 2_577 .
O5 Ru1 O5 103.14(8) 2_577 .
O1 Ru1 O5 86.64(10) . .
O5 Ru1 O4 91.69(11) 2_577 2_577
O1 Ru1 O4 96.02(11) . 2_577
O5 Ru1 O4 84.91(11) . 2_577
O5 Ru1 O3 85.11(11) 2_577 .
O1 Ru1 O3 88.12(11) . .
O5 Ru1 O3 89.91(11) . .
O4 Ru1 O3 173.15(10) 2_577 .
O5 Ru1 P1 89.44(7) 2_577 .
O1 Ru1 P1 81.10(8) . .
O5 Ru1 P1 167.28(7) . .
O4 Ru1 P1 92.98(9) 2_577 .
O3 Ru1 P1 93.04(8) . .
O5 Ru1 Ru1 52.26(7) 2_577 2_577
O1 Ru1 Ru1 137.04(8) . 2_577
O5 Ru1 Ru1 50.88(7) . 2_577
O4 Ru1 Ru1 87.22(7) 2_577 2_577
O3 Ru1 Ru1 86.03(7) . 2_577
P1 Ru1 Ru1 141.67(3) . 2_577
C6B P1 C12 102.9(4) . .
C12 P1 C6A 102.6(3) . .
C6B P1 C18A 95.9(10) . .
C12 P1 C18A 104.4(8) . .
C6A P1 C18A 101.4(9) . .
C6B P1 C18B 109.3(8) . .
C12 P1 C18B 101.9(6) . .
C6A P1 C18B 114.8(8) . .
C6B P1 Ru1 118.4(3) . .
C12 P1 Ru1 112.50(14) . .
C6A P1 Ru1 113.9(3) . .
C18A P1 Ru1 120.1(8) . .
C18B P1 Ru1 110.3(6) . .
C1 O1 Ru1 128.7(3) . .
C3 O3 Ru1 120.1(2) . .
C3 O4 Ru1 119.8(3) . 2_577
C5 O5 Ru1 127.7(3) . 2_577
C5 O5 Ru1 119.0(2) . .
Ru1 O5 Ru1 76.86(8) 2_577 .
O2C C1 O1 120.4(17) . .
O2B C1 O1 131.0(19) . .
O2A C1 O1 112(2) . .
O2B C1 C2B 112(2) . .
O1 C1 C2B 116.3(12) . .
O2C C1 C2A 133(3) . .
O2A C1 C2A 140(3) . .
O1 C1 C2A 104(2) . .
C1 C2A H2AA 109.5 . .
C1 C2A H2AB 109.5 . .
H2AA C2A H2AB 109.5 . .
C1 C2A H2AC 109.5 . .
H2AA C2A H2AC 109.5 . .
H2AB C2A H2AC 109.5 . .
C1 C2B H2BA 109.5 . .
C1 C2B H2BB 109.5 . .
H2BA C2B H2BB 109.5 . .
C1 C2B H2BC 109.5 . .
H2BA C2B H2BC 109.5 . .
H2BB C2B H2BC 109.5 . .
O4 C3 O3 126.8(4) . .
O4 C3 C4 116.7(4) . .
O3 C3 C4 116.6(4) . .
C3 C4 H4A 109.5 . .
C3 C4 H4B 109.5 . .
H4A C4 H4B 109.5 . .
C3 C4 H4C 109.5 . .
H4A C4 H4C 109.5 . .
H4B C4 H4C 109.5 . .
O5 C5 H5A 109.5 . .
O5 C5 H5B 109.5 . .
H5A C5 H5B 109.5 . .
O5 C5 H5C 109.5 . .
H5A C5 H5C 109.5 . .
H5B C5 H5C 109.5 . .
C11A C6A C7A 124.4 . .
C11A C6A P1 118.8(4) . .
C7A C6A P1 111.9(5) . .
C6A C7A C8A 116.1 . .
C6A C7A H7AA 122.0 . .
C8A C7A H7AA 122.0 . .
C9A C8A C7A 120.0 . .
C9A C8A H8AA 120.0 . .
C7A C8A H8AA 120.0 . .
C8A C9A C10A 120.0 . .
C8A C9A H9AA 120.0 . .
C10A C9A H9AA 120.0 . .
C11A C10A C9A 120.0 . .
C11A C10A H10A 120.0 . .
C9A C10A H10A 120.0 . .
C6A C11A C10A 116.4 . .
C6A C11A H11A 121.8 . .
C10A C11A H11A 121.8 . .
C7B C6B C11B 120.0 . .
C7B C6B P1 122.1(7) . .
C11B C6B P1 117.8(7) . .
C6B C7B C8B 120.0 . .
C6B C7B H7BA 120.0 . .
C8B C7B H7BA 120.0 . .
C9B C8B C7B 120.0 . .
C9B C8B H8BA 120.0 . .
C7B C8B H8BA 120.0 . .
C10B C9B C8B 120.0 . .
C10B C9B H9BA 120.0 . .
C8B C9B H9BA 120.0 . .
C9B C10B C11B 120.0 . .
C9B C10B H10B 120.0 . .
C11B C10B H10B 120.0 . .
C6B C11B C10B 120.0 . .
C6B C11B H11B 120.0 . .
C10B C11B H11B 120.0 . .
C17A C12 C17B 11(3) . .
C17A C12 C13 117.2(7) . .
C17B C12 C13 109.3(17) . .
C17A C12 P1 114.2(4) . .
C17B C12 P1 115.0(8) . .
C13 C12 P1 116.8(3) . .
C17A C12 H12A 101.6 . .
C17B C12 H12A 111.3 . .
C13 C12 H12A 101.6 . .
P1 C12 H12A 101.6 . .
C12 C13 C14 114.7(5) . .
C12 C13 H13A 108.6 . .
C14 C13 H13A 108.6 . .
C12 C13 H13B 108.6 . .
C14 C13 H13B 108.6 . .
H13A C13 H13B 107.6 . .
C15 C14 C13 115.6(5) . .
C15 C14 H14A 108.4 . .
C13 C14 H14A 108.4 . .
C15 C14 H14B 108.4 . .
C13 C14 H14B 108.4 . .
H14A C14 H14B 107.5 . .
C14 C15 C16 116.0(5) . .
C14 C15 H15A 108.3 . .
C16 C15 H15A 108.3 . .
C14 C15 H15B 108.3 . .
C16 C15 H15B 108.3 . .
H15A C15 H15B 107.4 . .
C15 C16 C17B 109.1(17) . .
C15 C16 C17A 116.4(7) . .
C17B C16 C17A 10(3) . .
C15 C16 H16A 108.2 . .
C17B C16 H16A 105.1 . .
C17A C16 H16A 108.2 . .
C15 C16 H16B 108.2 . .
C17B C16 H16B 118.5 . .
C17A C16 H16B 108.2 . .
H16A C16 H16B 107.3 . .
C12 C17A C16 114.8(7) . .
C12 C17A H17A 108.6 . .
C16 C17A H17A 108.6 . .
C12 C17A H17B 108.6 . .
C16 C17A H17B 108.6 . .
H17A C17A H17B 107.6 . .
C12 C17B C16 114.2(14) . .
C12 C17B H17C 108.7 . .
C16 C17B H17C 108.7 . .
C12 C17B H17D 108.7 . .
C16 C17B H17D 108.7 . .
H17C C17B H17D 107.6 . .
C19A C18A C23A 116.2(17) . .
C19A C18A P1 110.6(14) . .
C23A C18A P1 102.6(12) . .
C19A C18A H18A 109.0 . .
C23A C18A H18A 109.0 . .
P1 C18A H18A 109.0 . .
C18A C19A C20A 103.4(16) . .
C18A C19A H19A 111.1 . .
C20A C19A H19A 111.1 . .
C18A C19A H19B 111.1 . .
C20A C19A H19B 111.1 . .
H19A C19A H19B 109.0 . .
C21A C20A C19A 113.6(18) . .
C21A C20A H20A 108.8 . .
C19A C20A H20A 108.8 . .
C21A C20A H20B 108.8 . .
C19A C20A H20B 108.8 . .
H20A C20A H20B 107.7 . .
C20A C21A C22A 110.2(14) . .
C20A C21A H21A 109.6 . .
C22A C21A H21A 109.6 . .
C20A C21A H21B 109.6 . .
C22A C21A H21B 109.6 . .
H21A C21A H21B 108.1 . .
C23A C22A C21A 108.7(14) . .
C23A C22A H22A 109.9 . .
C21A C22A H22A 109.9 . .
C23A C22A H22B 109.9 . .
C21A C22A H22B 109.9 . .
H22A C22A H22B 108.3 . .
C18A C23A C22A 105.0(13) . .
C18A C23A H23A 110.8 . .
C22A C23A H23A 110.8 . .
C18A C23A H23B 110.8 . .
C22A C23A H23B 110.8 . .
H23A C23A H23B 108.8 . .
C23B C18B C19B 105.1(13) . .
C23B C18B P1 117.6(12) . .
C19B C18B P1 115.8(11) . .
C23B C18B H18B 105.8 . .
C19B C18B H18B 105.8 . .
P1 C18B H18B 105.8 . .
C20B C19B C18B 113.2(14) . .
C20B C19B H19C 108.9 . .
C18B C19B H19C 108.9 . .
C20B C19B H19D 108.9 . .
C18B C19B H19D 108.9 . .
H19C C19B H19D 107.8 . .
C21B C20B C19B 112.3(14) . .
C21B C20B H20C 109.1 . .
C19B C20B H20C 109.1 . .
C21B C20B H20D 109.1 . .
C19B C20B H20D 109.1 . .
H20C C20B H20D 107.9 . .
C20B C21B C22B 109.6(16) . .
C20B C21B H21C 109.7 . .
C22B C21B H21C 109.7 . .
C20B C21B H21D 109.7 . .
C22B C21B H21D 109.7 . .
H21C C21B H21D 108.2 . .
C23B C22B C21B 112.1(13) . .
C23B C22B H22C 109.2 . .
C21B C22B H22C 109.2 . .
C23B C22B H22D 109.2 . .
C21B C22B H22D 109.2 . .
H22C C22B H22D 107.9 . .
C22B C23B C18B 114.1(13) . .
C22B C23B H23C 108.7 . .
C18B C23B H23C 108.7 . .
C22B C23B H23D 108.7 . .
C18B C23B H23D 108.7 . .
H23C C23B H23D 107.6 . .
O6 C24 O6 180.000(5) . 2_566
O7C C25B O7B 91(3) . .

loop_
_geom_bond_atom_site_label_1
_geom_bond_atom_site_label_2
_geom_bond_distance
_geom_bond_site_symmetry_2
Ru1 O5 1.997(2) 2_577
Ru1 O1 2.035(2) .
Ru1 O5 2.036(2) .
Ru1 O4 2.063(3) 2_577
Ru1 O3 2.081(3) .
Ru1 P1 2.4114(10) .
Ru1 Ru1 2.5074(5) 2_577
P1 C6B 1.833(2) .
P1 C12 1.850(4) .
P1 C6A 1.851(2) .
P1 C18A 1.859(2) .
P1 C18B 1.859(2) .
O1 C1 1.286(5) .
O2A C1 1.262(17) .
O2B C1 1.251(11) .
O2C C1 1.247(13) .
O3 C3 1.269(5) .
O4 C3 1.264(5) .
O4 Ru1 2.063(3) 2_577
O5 C5 1.435(5) .
O5 Ru1 1.997(2) 2_577
C1 C2B 1.521(9) .
C1 C2A 1.530(18) .
C2A H2AA 0.9800 .
C2A H2AB 0.9800 .
C2A H2AC 0.9800 .
C2B H2BA 0.9800 .
C2B H2BB 0.9800 .
C2B H2BC 0.9800 .
C3 C4 1.502(6) .
C4 H4A 0.9800 .
C4 H4B 0.9800 .
C4 H4C 0.9800 .
C5 H5A 0.9800 .
C5 H5B 0.9800 .
C5 H5C 0.9800 .
C6A C11A 1.463(4) .
C6A C7A 1.482(4) .
C7A C8A 1.505(4) .
C7A H7AA 0.9500 .
C8A C9A 1.504(4) .
C8A H8AA 0.9500 .
C9A C10A 1.505(4) .
C9A H9AA 0.9500 .
C10A C11A 1.505(4) .
C10A H10A 0.9500 .
C11A H11A 0.9500 .
C6B C7B 1.320(4) .
C6B C11B 1.320(4) .
C7B C8B 1.321(4) .
C7B H7BA 0.9500 .
C8B C9B 1.320(4) .
C8B H8BA 0.9500 .
C9B C10B 1.320(4) .
C9B H9BA 0.9500 .
C10B C11B 1.321(4) .
C10B H10B 0.9500 .
C11B H11B 0.9500 .
C12 C17A 1.449(9) .
C12 C17B 1.464(15) .
C12 C13 1.475(6) .
C12 H12A 1.0000 .
C13 C14 1.487(7) .
C13 H13A 0.9900 .
C13 H13B 0.9900 .
C14 C15 1.421(9) .
C14 H14A 0.9900 .
C14 H14B 0.9900 .
C15 C16 1.472(8) .
C15 H15A 0.9900 .
C15 H15B 0.9900 .
C16 C17B 1.487(15) .
C16 C17A 1.493(8) .
C16 H16A 0.9900 .
C16 H16B 0.9900 .
C17A H17A 0.9900 .
C17A H17B 0.9900 .
C17B H17C 0.9900 .
C17B H17D 0.9900 .
C18A C19A 1.49(3) .
C18A C23A 1.49(2) .
C18A H18A 1.0000 .
C19A C20A 1.52(3) .
C19A H19A 0.9900 .
C19A H19B 0.9900 .
C20A C21A 1.51(2) .
C20A H20A 0.9900 .
C20A H20B 0.9900 .
C21A C22A 1.54(3) .
C21A H21A 0.9900 .
C21A H21B 0.9900 .
C22A C23A 1.53(3) .
C22A H22A 0.9900 .
C22A H22B 0.9900 .
C23A H23A 0.9900 .
C23A H23B 0.9900 .
C18B C23B 1.597(19) .
C18B C19B 1.63(3) .
C18B H18B 1.0000 .
C19B C20B 1.55(2) .
C19B H19C 0.9900 .
C19B H19D 0.9900 .
C20B C21B 1.49(2) .
C20B H20C 0.9900 .
C20B H20D 0.9900 .
C21B C22B 1.56(2) .
C21B H21C 0.9900 .
C21B H21D 0.9900 .
C22B C23B 1.55(3) .
C22B H22C 0.9900 .
C22B H22D 0.9900 .
C23B H23C 0.9900 .
C23B H23D 0.9900 .
O6 C24 1.363(19) .
C24 O6 1.363(19) 2_566
C25B O7C 1.311(19) .
C25B O7B 1.31(2) .
O7A C25A 1.370(19) .
